data_7000795
loop_
_publ_author_name
'Forni\'es, Juan'
'Fuertes, Sara'
'Mart\'in, Antonio'
'Sicilia, Violeta'
'Gil, Bel\'en'
'Lalinde, Elena'

_publ_section_title
;
 Extended structures containing Pt(ii)--Tl(i) bonds. Effect of these
 interactions on the luminescence of cyclometalated Pt(ii) compounds
;
_journal_issue 12
_journal_name_full 'Dalton Transactions'
_journal_page_first 2224
_journal_page_last 2234
_journal_paper_doi 10.1039/b819323a
_journal_year 2009
_chemical_formula_sum 'C55 H34 Cl2 N6 Pt2 Tl2'
_chemical_formula_weight 1648.70
_chemical_name_common 'Compound X'
_chemical_name_systematic
;
?
;
_space_group_IT_number 60
_symmetry_cell_setting orthorhombic
_symmetry_space_group_name_Hall '-P 2n 2ab'
_symmetry_space_group_name_H-M 'P b c n'
_atom_sites_solution_hydrogens geom
_atom_sites_solution_primary direct
_atom_sites_solution_secondary difmap
_audit_creation_method SHELXL-97
_cell_angle_alpha 90.00
_cell_angle_beta 90.00
_cell_angle_gamma 90.00
_cell_formula_units_Z 4
_cell_length_a 22.1030(11)
_cell_length_b 8.6670(5)
_cell_length_c 24.3010(14)
_cell_measurement_reflns_used 105328
_cell_measurement_temperature 173(2)
_cell_measurement_theta_max 27.485
_cell_measurement_theta_min 5.097
_cell_volume 4655.3(4)
_computing_cell_refinement 'HKL Scalepack (Otwinowski & Minor 1997)'
_computing_data_collection 'Collect (Nonius BV, 1997-2000)'
_computing_data_reduction 'HKL Denzo and Scalepack (Otwinowski & Minor 1997)'
_computing_structure_refinement 'SHELXL-97 (Sheldrick, 1997)'
_computing_structure_solution 'SHELXS-97 (Sheldrick, 1990)'
_diffrn_ambient_temperature 173(2)
_diffrn_measured_fraction_theta_full 0.920
_diffrn_measured_fraction_theta_max 0.899
_diffrn_measurement_device '95mm CCD camera on \k-goniostat'
_diffrn_measurement_device_type KappaCCD
_diffrn_measurement_method omega
_diffrn_orient_matrix_type 'by Nonius Collect from scalepack cell'
_diffrn_orient_matrix_UB_11 0.0329766
_diffrn_orient_matrix_UB_12 -0.0153305
_diffrn_orient_matrix_UB_13 -0.0368865
_diffrn_orient_matrix_UB_21 -0.1013862
_diffrn_orient_matrix_UB_22 -0.0210794
_diffrn_orient_matrix_UB_23 -0.0042814
_diffrn_orient_matrix_UB_31 -0.0441201
_diffrn_orient_matrix_UB_32 0.0369812
_diffrn_orient_matrix_UB_33 -0.0177316
_diffrn_radiation_monochromator graphite
_diffrn_radiation_source 'fine-focus sealed tube'
_diffrn_radiation_type MoK\a
_diffrn_radiation_wavelength 0.71073
_diffrn_reflns_av_R_equivalents 0.1026
_diffrn_reflns_av_sigmaI/netI 0.0950
_diffrn_reflns_limit_h_max 26
_diffrn_reflns_limit_h_min -25
_diffrn_reflns_limit_k_max 10
_diffrn_reflns_limit_k_min -8
_diffrn_reflns_limit_l_max 22
_diffrn_reflns_limit_l_min -30
_diffrn_reflns_number 16428
_diffrn_reflns_theta_full 25.00
_diffrn_reflns_theta_max 26.25
_diffrn_reflns_theta_min 5.12
_exptl_absorpt_coefficient_mu 13.054
_exptl_absorpt_correction_T_max 0.307
_exptl_absorpt_correction_T_min 0.185
_exptl_absorpt_correction_type multi-scan
_exptl_absorpt_process_details
;
multi-scan from symmetry-related measurements
Sortav (Blessing 1995)
;
_exptl_crystal_colour yellow
_exptl_crystal_density_diffrn 2.352
_exptl_crystal_density_method 'not measured'
_exptl_crystal_description block
_exptl_crystal_F_000 3032
_exptl_crystal_size_max 0.3
_exptl_crystal_size_mid 0.25
_exptl_crystal_size_min 0.2
_refine_diff_density_max 1.905
_refine_diff_density_min -1.398
_refine_diff_density_rms 0.239
_refine_ls_extinction_method none
_refine_ls_goodness_of_fit_ref 1.090
_refine_ls_hydrogen_treatment constr
_refine_ls_matrix_type full
_refine_ls_number_parameters 303
_refine_ls_number_reflns 4231
_refine_ls_number_restraints 12
_refine_ls_restrained_S_all 1.090
_refine_ls_R_factor_all 0.1362
_refine_ls_R_factor_gt 0.0707
_refine_ls_shift/su_max 0.000
_refine_ls_shift/su_mean 0.000
_refine_ls_structure_factor_coef Fsqd
_refine_ls_weighting_details 'calc w=1/[\s^2^(Fo^2^)+(0.0600P)^2^+85.7385P] where P=(Fo^2^+2Fc^2^)/3'
_refine_ls_weighting_scheme calc
_refine_ls_wR_factor_gt 0.1490
_refine_ls_wR_factor_ref 0.1749
_reflns_number_gt 2480
_reflns_number_total 4231
_reflns_threshold_expression >2sigma(I)
_cod_data_source_file b819323a.txt
_cod_data_source_block 2
_cod_original_sg_symbol_H-M Pbcn
_cod_database_code 7000795

loop_
_symmetry_equiv_pos_as_xyz
'x, y, z'
'-x+1/2, -y+1/2, z+1/2'
'-x, y, -z+1/2'
'x+1/2, -y+1/2, -z'
'-x, -y, -z'
'x-1/2, y-1/2, -z-1/2'
'x, -y, z-1/2'
'-x-1/2, y-1/2, z'

loop_
_atom_site_label
_atom_site_type_symbol
_atom_site_fract_x
_atom_site_fract_y
_atom_site_fract_z
_atom_site_U_iso_or_equiv
_atom_site_adp_type
_atom_site_occupancy
_atom_site_symmetry_multiplicity
_atom_site_calc_flag
_atom_site_refinement_flags
_atom_site_disorder_assembly
_atom_site_disorder_group
Pt Pt 0.58807(3) 0.49627(9) 0.58264(3) 0.0454(3) Uani 1 1 d . . .
Tl Tl 0.56420(3) 0.71706(9) 0.49414(3) 0.0488(3) Uani 1 1 d . . .
N1 N 0.3495(8) 0.394(2) 0.5931(8) 0.069(5) Uani 1 1 d . . .
N2 N 0.5042(7) 0.080(2) 0.4381(7) 0.053(4) Uani 1 1 d . . .
N3 N 0.6814(8) 0.508(2) 0.5687(8) 0.062(5) Uani 1 1 d . . .
C1 C 0.5017(9) 0.486(3) 0.6004(8) 0.047(5) Uani 1 1 d . . .
C2 C 0.4477(10) 0.492(3) 0.6100(9) 0.055(5) Uani 1 1 d . . .
C3 C 0.3862(9) 0.481(2) 0.6252(7) 0.043(5) Uani 1 1 d . . .
C4 C 0.3624(10) 0.574(3) 0.6689(9) 0.065(6) Uani 1 1 d . . .
H4 H 0.3877 0.6423 0.6889 0.077 Uiso 1 1 calc R . .
C5 C 0.3014(10) 0.560(3) 0.6812(9) 0.056(6) Uani 1 1 d . . .
H5 H 0.2835 0.6182 0.7101 0.067 Uiso 1 1 calc R . .
C6 C 0.2674(10) 0.459(3) 0.6494(11) 0.072(7) Uani 1 1 d . . .
H6 H 0.2262 0.4422 0.6584 0.087 Uiso 1 1 calc R . .
C7 C 0.2914(10) 0.385(3) 0.6064(10) 0.075(8) Uani 1 1 d . . .
H7 H 0.2657 0.3224 0.5844 0.090 Uiso 1 1 calc R . .
C8 C 0.5759(9) 0.341(2) 0.5272(10) 0.051(5) Uani 1 1 d . . .
C9 C 0.5717(9) 0.244(2) 0.4904(7) 0.043(5) Uani 1 1 d . . .
C10 C 0.5627(9) 0.132(2) 0.4468(7) 0.038(4) Uani 1 1 d . . .
C11 C 0.6103(10) 0.075(2) 0.4138(9) 0.053(5) Uani 1 1 d . . .
H11 H 0.6507 0.1102 0.4185 0.064 Uiso 1 1 calc R . .
C12 C 0.5957(10) -0.034(2) 0.3743(11) 0.062(7) Uani 1 1 d . . .
H12 H 0.6273 -0.0767 0.3526 0.075 Uiso 1 1 calc R . .
C13 C 0.5392(10) -0.081(2) 0.3653(9) 0.048(5) Uani 1 1 d . . .
H13 H 0.5301 -0.1530 0.3371 0.058 Uiso 1 1 calc R . .
C14 C 0.4963(11) -0.023(3) 0.3970(9) 0.056(6) Uani 1 1 d . . .
H14 H 0.4562 -0.0576 0.3903 0.067 Uiso 1 1 calc R . .
C15 C 0.6102(9) 0.657(2) 0.6391(8) 0.045(5) Uani 1 1 d . . .
C16 C 0.5729(13) 0.739(3) 0.6766(10) 0.076(9) Uani 1 1 d . . .
H16 H 0.5305 0.7219 0.6753 0.091 Uiso 1 1 calc R . .
C17 C 0.5955(16) 0.843(3) 0.7155(11) 0.085(9) Uani 1 1 d . . .
H17 H 0.5691 0.9022 0.7380 0.101 Uiso 1 1 calc R . .
C18 C 0.6582(14) 0.857(3) 0.7201(10) 0.070(7) Uani 1 1 d . . .
H18 H 0.6746 0.9199 0.7485 0.084 Uiso 1 1 calc R . .
C19 C 0.6967(12) 0.784(3) 0.6849(11) 0.072(7) Uani 1 1 d U . .
C20 C 0.7629(14) 0.791(3) 0.6848(13) 0.082(8) Uani 1 1 d U . .
H20 H 0.7819 0.8545 0.7117 0.098 Uiso 1 1 calc R . .
C21 C 0.7953(12) 0.722(3) 0.6530(10) 0.076(8) Uani 1 1 d . . .
H21 H 0.8376 0.7353 0.6573 0.091 Uiso 1 1 calc R . .
C22 C 0.7749(13) 0.615(3) 0.6073(12) 0.079(9) Uani 1 1 d . . .
C23 C 0.8062(11) 0.534(3) 0.5665(14) 0.078(8) Uani 1 1 d . . .
H23 H 0.8492 0.5369 0.5659 0.094 Uiso 1 1 calc R . .
C24 C 0.7764(10) 0.454(3) 0.5284(11) 0.072(7) Uani 1 1 d . . .
H24 H 0.7986 0.4057 0.4995 0.086 Uiso 1 1 calc R . .
C25 C 0.7156(9) 0.438(2) 0.5296(9) 0.049(5) Uani 1 1 d . . .
H25 H 0.6963 0.3761 0.5025 0.058 Uiso 1 1 calc R . .
C26 C 0.7078(9) 0.604(2) 0.6088(10) 0.051(6) Uani 1 1 d . . .
C27 C 0.6719(10) 0.678(2) 0.6472(8) 0.051(6) Uani 1 1 d . . .
Cl1 Cl -0.0643(3) 0.2073(8) 0.2365(3) 0.0776(17) Uani 1 1 d . . .
C28 C 0.0000 0.094(4) 0.2500 0.075(10) Uani 1 2 d S . .
H28A H -0.0082 0.0265 0.2821 0.090 Uiso 0.50 1 calc PR . .
H28B H 0.0082 0.0265 0.2179 0.090 Uiso 0.50 1 calc PR . .

loop_
_atom_site_aniso_label
_atom_site_aniso_U_11
_atom_site_aniso_U_22
_atom_site_aniso_U_33
_atom_site_aniso_U_23
_atom_site_aniso_U_13
_atom_site_aniso_U_12
Pt 0.0366(4) 0.0425(4) 0.0569(5) 0.0057(4) -0.0094(4) -0.0079(4)
Tl 0.0373(4) 0.0482(5) 0.0608(5) 0.0059(4) -0.0029(4) -0.0009(3)
N1 0.049(12) 0.065(13) 0.092(15) -0.017(11) 0.004(11) 0.001(9)
N2 0.041(11) 0.067(11) 0.052(10) -0.001(9) -0.006(8) 0.006(9)
N3 0.054(11) 0.055(11) 0.078(14) 0.013(10) -0.013(10) -0.035(10)
C1 0.042(12) 0.048(12) 0.051(12) 0.001(10) 0.009(9) -0.010(9)
C2 0.045(14) 0.057(13) 0.064(14) 0.015(11) -0.005(11) -0.018(11)
C3 0.049(12) 0.038(11) 0.040(11) -0.003(9) -0.014(9) -0.010(9)
C4 0.056(15) 0.066(14) 0.072(16) -0.017(12) -0.004(12) -0.011(12)
C5 0.046(13) 0.072(15) 0.049(13) -0.014(11) 0.000(10) 0.006(11)
C6 0.030(12) 0.089(19) 0.097(19) -0.001(15) 0.008(13) 0.029(12)
C7 0.028(13) 0.13(2) 0.070(16) -0.018(16) 0.007(11) -0.023(13)
C8 0.041(12) 0.030(10) 0.082(15) -0.004(11) -0.004(11) -0.003(9)
C9 0.043(12) 0.053(13) 0.034(10) 0.028(10) -0.015(9) 0.005(9)
C10 0.034(11) 0.040(10) 0.039(10) 0.002(8) -0.007(9) 0.002(9)
C11 0.042(12) 0.055(13) 0.064(14) 0.004(11) -0.011(11) -0.010(10)
C12 0.053(14) 0.028(12) 0.10(2) -0.006(11) 0.027(13) 0.004(10)
C13 0.052(13) 0.034(11) 0.057(13) 0.001(10) -0.016(11) 0.000(10)
C14 0.059(14) 0.049(15) 0.060(14) -0.018(11) -0.010(11) 0.003(11)
C15 0.058(13) 0.027(10) 0.050(12) 0.007(9) -0.001(11) -0.016(9)
C16 0.10(2) 0.068(16) 0.055(14) 0.025(12) -0.057(15) -0.041(15)
C17 0.13(3) 0.035(13) 0.087(19) 0.011(12) -0.018(18) 0.005(15)
C18 0.09(2) 0.051(14) 0.068(16) 0.006(12) -0.032(15) -0.024(14)
C19 0.076(10) 0.063(10) 0.078(10) 0.011(8) -0.016(8) -0.008(8)
C20 0.083(11) 0.073(11) 0.089(11) 0.005(9) -0.010(9) -0.012(9)
C21 0.069(17) 0.091(19) 0.068(16) 0.036(15) -0.052(14) -0.046(15)
C22 0.075(19) 0.078(19) 0.085(19) 0.065(16) -0.040(16) -0.039(15)
C23 0.037(14) 0.09(2) 0.10(2) 0.047(17) -0.015(15) -0.023(14)
C24 0.034(13) 0.09(2) 0.090(18) 0.025(15) -0.001(12) 0.008(12)
C25 0.035(12) 0.053(12) 0.058(13) 0.015(10) -0.009(10) 0.001(10)
C26 0.043(13) 0.039(13) 0.070(15) 0.036(11) -0.022(11) -0.017(10)
C27 0.063(14) 0.046(12) 0.043(12) 0.018(9) -0.031(11) -0.033(11)
Cl1 0.059(4) 0.092(5) 0.082(4) -0.002(4) -0.006(3) -0.006(4)
C28 0.07(2) 0.08(3) 0.08(2) 0.000 -0.002(19) 0.000

loop_
_atom_type_symbol
_atom_type_description
_atom_type_scat_dispersion_real
_atom_type_scat_dispersion_imag
_atom_type_scat_source
C C 0.0033 0.0016 'International Tables Vol C Tables 4.2.6.8 and 6.1.1.4'
H H 0.0000 0.0000 'International Tables Vol C Tables 4.2.6.8 and 6.1.1.4'
N N 0.0061 0.0033 'International Tables Vol C Tables 4.2.6.8 and 6.1.1.4'
Cl Cl 0.1484 0.1585 'International Tables Vol C Tables 4.2.6.8 and 6.1.1.4'
Pt Pt -1.7033 8.3905 'International Tables Vol C Tables 4.2.6.8 and 6.1.1.4'
Tl Tl -2.8358 9.6688 'International Tables Vol C Tables 4.2.6.8 and 6.1.1.4'

loop_
_geom_angle_atom_site_label_1
_geom_angle_atom_site_label_2
_geom_angle_atom_site_label_3
_geom_angle
_geom_angle_site_symmetry_1
_geom_angle_site_symmetry_3
_geom_angle_publ_flag
C8 Pt C1 89.3(9) . . ?
C8 Pt C15 174.0(9) . . ?
C1 Pt C15 96.7(9) . . ?
C8 Pt N3 93.3(8) . . ?
C1 Pt N3 176.6(8) . . ?
C15 Pt N3 80.7(8) . . ?
C8 Pt Tl 85.3(6) . . ?
C1 Pt Tl 90.8(6) . . ?
C15 Pt Tl 95.3(5) . . ?
N3 Pt Tl 91.5(5) . . ?
C7 N1 C3 118(2) . . ?
C14 N2 C10 116.6(17) . . ?
C25 N3 C26 121.2(18) . . ?
C25 N3 Pt 129.9(14) . . ?
C26 N3 Pt 108.9(16) . . ?
C2 C1 Pt 175(2) . . ?
C1 C2 C3 173(2) . . ?
N1 C3 C2 117.5(18) . . ?
N1 C3 C4 121.3(19) . . ?
C2 C3 C4 120.7(18) . . ?
C5 C4 C3 118(2) . . ?
C5 C4 H4 121.0 . . ?
C3 C4 H4 121.0 . . ?
C4 C5 C6 117(2) . . ?
C4 C5 H5 121.4 . . ?
C6 C5 H5 121.4 . . ?
C7 C6 C5 122(2) . . ?
C7 C6 H6 119.2 . . ?
C5 C6 H6 119.2 . . ?
N1 C7 C6 123(2) . . ?
N1 C7 H7 118.5 . . ?
C6 C7 H7 118.5 . . ?
C9 C8 Pt 176.1(18) . . ?
C8 C9 C10 176(2) . . ?
N2 C10 C11 119.8(17) . . ?
N2 C10 C9 117.1(17) . . ?
C11 C10 C9 123.1(18) . . ?
C12 C11 C10 117.2(18) . . ?
C12 C11 H11 121.4 . . ?
C10 C11 H11 121.4 . . ?
C13 C12 C11 123(2) . . ?
C13 C12 H12 118.6 . . ?
C11 C12 H12 118.6 . . ?
C14 C13 C12 118(2) . . ?
C14 C13 H13 121.2 . . ?
C12 C13 H13 121.2 . . ?
C13 C14 N2 126(2) . . ?
C13 C14 H14 117.0 . . ?
N2 C14 H14 117.0 . . ?
C27 C15 C16 114.4(19) . . ?
C27 C15 Pt 115.1(16) . . ?
C16 C15 Pt 130.0(15) . . ?
C17 C16 C15 123(3) . . ?
C17 C16 H16 118.3 . . ?
C15 C16 H16 118.3 . . ?
C18 C17 C16 118(3) . . ?
C18 C17 H17 121.1 . . ?
C16 C17 H17 121.1 . . ?
C19 C18 C17 122(2) . . ?
C19 C18 H18 119.1 . . ?
C17 C18 H18 119.1 . . ?
C18 C19 C27 118(2) . . ?
C18 C19 C20 127(3) . . ?
C27 C19 C20 115(3) . . ?
C21 C20 C19 125(3) . . ?
C21 C20 H20 117.7 . . ?
C19 C20 H20 117.7 . . ?
C20 C21 C22 127(3) . . ?
C20 C21 H21 116.7 . . ?
C22 C21 H21 116.7 . . ?
C23 C22 C26 119(2) . . ?
C23 C22 C21 133(3) . . ?
C26 C22 C21 109(3) . . ?
C24 C23 C22 121(2) . . ?
C24 C23 H23 119.6 . . ?
C22 C23 H23 119.6 . . ?
C23 C24 C25 122(3) . . ?
C23 C24 H24 119.1 . . ?
C25 C24 H24 119.1 . . ?
C24 C25 N3 122(2) . . ?
C24 C25 H25 119.2 . . ?
N3 C25 H25 119.2 . . ?
C27 C26 N3 120.2(18) . . ?
C27 C26 C22 124(2) . . ?
N3 C26 C22 116(2) . . ?
C26 C27 C15 114.1(17) . . ?
C26 C27 C19 121(2) . . ?
C15 C27 C19 124(2) . . ?
Cl1 C28 Cl1 112(2) 3 . ?
Cl1 C28 H28A 109.2 3 . ?
Cl1 C28 H28A 109.2 . . ?
Cl1 C28 H28B 109.2 3 . ?
Cl1 C28 H28B 109.2 . . ?
H28A C28 H28B 107.9 . . ?

loop_
_geom_bond_atom_site_label_1
_geom_bond_atom_site_label_2
_geom_bond_distance
_geom_bond_site_symmetry_2
_geom_bond_publ_flag
Pt C8 1.92(2) . ?
Pt C1 1.96(2) . ?
Pt C15 2.01(2) . ?
Pt N3 2.093(18) . ?
Pt Tl 2.9266(11) . ?
N1 C7 1.33(3) . ?
N1 C3 1.35(2) . ?
N2 C14 1.35(3) . ?
N2 C10 1.39(2) . ?
N3 C25 1.36(3) . ?
N3 C26 1.41(3) . ?
C1 C2 1.22(3) . ?
C2 C3 1.41(3) . ?
C3 C4 1.43(3) . ?
C4 C5 1.39(3) . ?
C4 H4 0.9500 . ?
C5 C6 1.39(3) . ?
C5 H5 0.9500 . ?
C6 C7 1.34(3) . ?
C6 H6 0.9500 . ?
C7 H7 0.9500 . ?
C8 C9 1.23(3) . ?
C9 C10 1.45(3) . ?
C10 C11 1.41(3) . ?
C11 C12 1.38(3) . ?
C11 H11 0.9500 . ?
C12 C13 1.33(3) . ?
C12 H12 0.9500 . ?
C13 C14 1.32(3) . ?
C13 H13 0.9500 . ?
C14 H14 0.9500 . ?
C15 C27 1.39(3) . ?
C15 C16 1.42(3) . ?
C16 C17 1.40(3) . ?
C16 H16 0.9500 . ?
C17 C18 1.40(4) . ?
C17 H17 0.9500 . ?
C18 C19 1.36(4) . ?
C18 H18 0.9500 . ?
C19 C27 1.41(3) . ?
C19 C20 1.46(4) . ?
C20 C21 1.21(4) . ?
C20 H20 0.9500 . ?
C21 C22 1.51(4) . ?
C21 H21 0.9500 . ?
C22 C23 1.40(4) . ?
C22 C26 1.49(3) . ?
C23 C24 1.34(4) . ?
C23 H23 0.9500 . ?
C24 C25 1.35(3) . ?
C24 H24 0.9500 . ?
C25 H25 0.9500 . ?
C26 C27 1.38(3) . ?
Cl1 C28 1.76(2) . ?
C28 Cl1 1.76(2) 3 ?
C28 H28A 0.9900 . ?
C28 H28B 0.9900 . ?
